data_4066997
loop_
_publ_author_name
'Li, Xiaoqing'
'Hong, Jianquan'
'Liu, Ruiting'
'Weng, Linhong'
'Zhou, Xigeng'

_publ_section_title
;
 Reactions of Cp3Y with Benzophenone: A Simple and Efficient Method for
 Transformation of Unsubstituted Cyclopentadienyl to
 Bridgedansa-Cyclopentadienyl/Alkoxyl Ligand
;
_journal_issue 20
_journal_name_full Organometallics
_journal_page_first 4606
_journal_paper_doi 10.1021/om100755s
_journal_volume 29
_journal_year 2010
_chemical_formula_sum 'C28 H25 O Y'
_chemical_formula_weight 466.39
_chemical_name_systematic
; 
 ? 
;
_space_group_IT_number 2
_symmetry_cell_setting triclinic
_symmetry_space_group_name_Hall '-P 1'
_symmetry_space_group_name_H-M 'P -1'
_atom_sites_solution_hydrogens geom
_atom_sites_solution_primary direct
_atom_sites_solution_secondary difmap
_audit_creation_method SHELXL-97
_cell_angle_alpha 110.628(5)
_cell_angle_beta 102.559(5)
_cell_angle_gamma 99.626(5)
_cell_formula_units_Z 2
_cell_length_a 8.352(4)
_cell_length_b 12.126(5)
_cell_length_c 12.525(5)
_cell_measurement_reflns_used 1400
_cell_measurement_temperature 293(2)
_cell_measurement_theta_max 20.94
_cell_measurement_theta_min 2.59
_cell_volume 1116.7(8)
_computing_cell_refinement 'Bruker SMART'
_computing_data_collection 'Bruker SMART'
_computing_data_reduction 'Bruker SAINT'
_computing_molecular_graphics 'Bruker SHELXTL'
_computing_publication_material 'Bruker SHELXTL'
_computing_structure_refinement 'SHELXL-97 (Sheldrick, 1997)'
_computing_structure_solution 'SHELXS-97 (Sheldrick, 1990)'
_diffrn_ambient_temperature 293(2)
_diffrn_measured_fraction_theta_full 0.982
_diffrn_measured_fraction_theta_max 0.982
_diffrn_measurement_device_type 'CCD area detector'
_diffrn_measurement_method 'phi and omega scans'
_diffrn_radiation_monochromator graphite
_diffrn_radiation_source 'fine-focus sealed tube'
_diffrn_radiation_type MoK\a
_diffrn_radiation_wavelength 0.71073
_diffrn_reflns_av_R_equivalents 0.0259
_diffrn_reflns_av_sigmaI/netI 0.0708
_diffrn_reflns_limit_h_max 9
_diffrn_reflns_limit_h_min -9
_diffrn_reflns_limit_k_max 14
_diffrn_reflns_limit_k_min -13
_diffrn_reflns_limit_l_max 11
_diffrn_reflns_limit_l_min -14
_diffrn_reflns_number 4647
_diffrn_reflns_theta_full 25.00
_diffrn_reflns_theta_max 25.00
_diffrn_reflns_theta_min 1.82
_exptl_absorpt_coefficient_mu 2.627
_exptl_absorpt_correction_T_max 0.6216
_exptl_absorpt_correction_T_min 0.5062
_exptl_absorpt_correction_type multi-scan
_exptl_absorpt_process_details sadabs
_exptl_crystal_colour red
_exptl_crystal_density_diffrn 1.387
_exptl_crystal_density_method 'not measured'
_exptl_crystal_description block
_exptl_crystal_F_000 480
_exptl_crystal_size_max 0.30
_exptl_crystal_size_mid 0.20
_exptl_crystal_size_min 0.20
_refine_diff_density_max 0.539
_refine_diff_density_min -0.277
_refine_diff_density_rms 0.068
_refine_ls_extinction_method none
_refine_ls_goodness_of_fit_ref 1.031
_refine_ls_hydrogen_treatment constr
_refine_ls_matrix_type full
_refine_ls_number_parameters 271
_refine_ls_number_reflns 3856
_refine_ls_number_restraints 0
_refine_ls_restrained_S_all 1.031
_refine_ls_R_factor_all 0.0701
_refine_ls_R_factor_gt 0.0446
_refine_ls_shift/su_max 0.001
_refine_ls_shift/su_mean 0.000
_refine_ls_structure_factor_coef Fsqd
_refine_ls_weighting_details 'calc w=1/[\s^2^(Fo^2^)+(0.0300P)^2^+0.6370P] where P=(Fo^2^+2Fc^2^)/3'
_refine_ls_weighting_scheme calc
_refine_ls_wR_factor_gt 0.0875
_refine_ls_wR_factor_ref 0.0948
_reflns_number_gt 2903
_reflns_number_total 3856
_reflns_threshold_expression >2sigma(I)
_cod_data_source_file om100755s_si_002.cif
_cod_data_source_block f90719b
_cod_depositor_comments
;
The following automatic conversions were performed:

'_symmetry_cell_setting' value 'Triclinic' changed to 'triclinic'
according to /home/saulius/struct/CIF-dictionaries/cif_core.dic
dictionary named 'cif_core.dic' version 2.4.1 from 2010-06-29.

Automatic conversion script
Id: cif_fix_values 1715 2011-07-08 13:25:40Z adriana 
;
_cod_original_cell_volume 1116.8(8)
_cod_original_sg_symbol_H-M P-1
_cod_database_code 4066997

loop_
_symmetry_equiv_pos_as_xyz
'x, y, z'
'-x, -y, -z'

loop_
_atom_site_label
_atom_site_type_symbol
_atom_site_fract_x
_atom_site_fract_y
_atom_site_fract_z
_atom_site_U_iso_or_equiv
_atom_site_adp_type
_atom_site_occupancy
_atom_site_symmetry_multiplicity
_atom_site_calc_flag
_atom_site_refinement_flags
Y1 Y 0.63727(5) 0.84382(4) 0.65454(4) 0.03893(15) Uani 1 1 d .
O1 O 0.7052(4) 0.7162(3) 0.7510(2) 0.0555(8) Uani 1 1 d .
C1 C 0.7382(5) 0.6629(3) 0.8161(4) 0.0421(10) Uani 1 1 d .
C2 C 0.8523(5) 0.5822(3) 0.7964(3) 0.0393(9) Uani 1 1 d .
C3 C 0.9479(5) 0.5826(4) 0.7189(4) 0.0521(11) Uani 1 1 d .
H3 H 0.9492 0.6402 0.6857 0.063 Uiso 1 1 calc R
C4 C 1.0399(6) 0.4997(5) 0.6908(4) 0.0624(13) Uani 1 1 d .
H4 H 1.1030 0.5005 0.6383 0.075 Uiso 1 1 calc R
C5 C 1.0395(6) 0.4142(5) 0.7402(4) 0.0650(13) Uani 1 1 d .
H5 H 1.1014 0.3569 0.7203 0.078 Uiso 1 1 calc R
C6 C 0.9489(6) 0.4138(4) 0.8177(4) 0.0599(12) Uani 1 1 d .
H6 H 0.9494 0.3564 0.8510 0.072 Uiso 1 1 calc R
C7 C 0.8557(5) 0.4978(4) 0.8477(4) 0.0472(11) Uani 1 1 d .
H7 H 0.7956 0.4979 0.9021 0.057 Uiso 1 1 calc R
C8 C 0.6580(5) 0.6739(3) 0.9129(3) 0.0399(10) Uani 1 1 d .
C9 C 0.4889(6) 0.6176(5) 0.8859(4) 0.0814(17) Uani 1 1 d .
H9 H 0.4243 0.5721 0.8065 0.098 Uiso 1 1 calc R
C10 C 0.4147(7) 0.6279(6) 0.9749(5) 0.094(2) Uani 1 1 d .
H10 H 0.2999 0.5894 0.9555 0.113 Uiso 1 1 calc R
C11 C 0.5075(7) 0.6940(4) 1.0918(5) 0.0669(14) Uani 1 1 d .
H11 H 0.4572 0.7003 1.1523 0.080 Uiso 1 1 calc R
C12 C 0.6736(6) 0.7501(4) 1.1183(4) 0.0653(13) Uani 1 1 d .
H12 H 0.7376 0.7959 1.1977 0.078 Uiso 1 1 calc R
C13 C 0.7494(6) 0.7405(4) 1.0299(4) 0.0584(12) Uani 1 1 d .
H13 H 0.8641 0.7797 1.0499 0.070 Uiso 1 1 calc R
C14 C 0.4087(7) 0.9368(7) 0.7609(8) 0.105(2) Uani 1 1 d .
H14 H 0.4514 1.0062 0.8322 0.126 Uiso 1 1 calc R
C15 C 0.3785(8) 0.8219(9) 0.7507(7) 0.095(2) Uani 1 1 d .
H15 H 0.3988 0.7974 0.8137 0.114 Uiso 1 1 calc R
C16 C 0.3130(7) 0.7461(5) 0.6328(8) 0.0854(18) Uani 1 1 d .
H16 H 0.2812 0.6611 0.6016 0.103 Uiso 1 1 calc R
C17 C 0.3021(7) 0.8155(9) 0.5684(6) 0.097(2) Uani 1 1 d .
H17 H 0.2595 0.7876 0.4858 0.117 Uiso 1 1 calc R
C18 C 0.3667(8) 0.9357(8) 0.6495(10) 0.105(3) Uani 1 1 d .
H18 H 0.3792 1.0040 0.6311 0.126 Uiso 1 1 calc R
C19 C 0.5178(7) 0.6591(5) 0.4307(4) 0.0773(16) Uani 1 1 d .
H19 H 0.4076 0.6103 0.4086 0.093 Uiso 1 1 calc R
C20 C 0.5637(7) 0.7668(5) 0.4148(4) 0.0740(15) Uani 1 1 d .
H20 H 0.4901 0.8039 0.3817 0.089 Uiso 1 1 calc R
C21 C 0.7392(7) 0.8083(5) 0.4575(4) 0.0663(14) Uani 1 1 d .
H21 H 0.8048 0.8776 0.4563 0.080 Uiso 1 1 calc R
C22 C 0.8006(6) 0.7299(5) 0.5021(4) 0.0627(13) Uani 1 1 d .
H22 H 0.9143 0.7379 0.5378 0.075 Uiso 1 1 calc R
C23 C 0.6645(7) 0.6377(4) 0.4848(4) 0.0674(14) Uani 1 1 d .
H23 H 0.6704 0.5719 0.5060 0.081 Uiso 1 1 calc R
C24 C 0.7818(7) 1.0806(5) 0.7979(8) 0.091(2) Uani 1 1 d .
H24 H 0.7073 1.1299 0.8072 0.109 Uiso 1 1 calc R
C25 C 0.8619(9) 1.0578(6) 0.7138(6) 0.0862(19) Uani 1 1 d .
H25 H 0.8507 1.0872 0.6540 0.103 Uiso 1 1 calc R
C26 C 0.9628(6) 0.9840(6) 0.7309(6) 0.0852(19) Uani 1 1 d .
H26 H 1.0343 0.9555 0.6864 0.102 Uiso 1 1 calc R
C27 C 0.9391(8) 0.9606(5) 0.8240(7) 0.0861(19) Uani 1 1 d .
H27 H 0.9908 0.9114 0.8546 0.103 Uiso 1 1 calc R
C28 C 0.8270(9) 1.0205(7) 0.8666(5) 0.091(2) Uani 1 1 d .
H28 H 0.7890 1.0199 0.9309 0.110 Uiso 1 1 calc R

loop_
_atom_site_aniso_label
_atom_site_aniso_U_11
_atom_site_aniso_U_22
_atom_site_aniso_U_33
_atom_site_aniso_U_23
_atom_site_aniso_U_13
_atom_site_aniso_U_12
Y1 0.0361(2) 0.0407(2) 0.0435(2) 0.02236(18) 0.00861(16) 0.01150(16)
O1 0.074(2) 0.0592(19) 0.0537(19) 0.0382(16) 0.0242(16) 0.0290(16)
C1 0.041(2) 0.036(2) 0.042(3) 0.019(2) 0.0034(19) -0.0007(18)
C2 0.038(2) 0.040(2) 0.039(2) 0.0197(19) 0.0061(19) 0.0060(18)
C3 0.046(2) 0.062(3) 0.061(3) 0.037(2) 0.019(2) 0.014(2)
C4 0.055(3) 0.084(4) 0.062(3) 0.035(3) 0.030(2) 0.025(3)
C5 0.056(3) 0.068(3) 0.073(4) 0.026(3) 0.017(3) 0.031(3)
C6 0.070(3) 0.049(3) 0.063(3) 0.026(2) 0.012(3) 0.023(2)
C7 0.052(3) 0.052(3) 0.044(3) 0.027(2) 0.014(2) 0.013(2)
C8 0.043(2) 0.041(2) 0.040(3) 0.021(2) 0.011(2) 0.0145(19)
C9 0.061(3) 0.110(4) 0.044(3) 0.026(3) 0.003(3) -0.023(3)
C10 0.064(3) 0.140(5) 0.060(4) 0.037(4) 0.024(3) -0.020(4)
C11 0.076(4) 0.069(3) 0.064(4) 0.027(3) 0.037(3) 0.017(3)
C12 0.071(3) 0.063(3) 0.048(3) 0.007(2) 0.018(3) 0.015(3)
C13 0.046(3) 0.057(3) 0.058(3) 0.010(2) 0.015(2) 0.010(2)
C14 0.060(4) 0.088(6) 0.154(8) 0.021(5) 0.045(4) 0.032(4)
C15 0.077(4) 0.139(7) 0.122(6) 0.077(5) 0.067(4) 0.059(5)
C16 0.058(3) 0.066(4) 0.138(6) 0.038(5) 0.050(4) 0.009(3)
C17 0.041(3) 0.154(7) 0.107(5) 0.070(6) 0.012(3) 0.027(4)
C18 0.058(4) 0.099(6) 0.221(9) 0.112(7) 0.065(5) 0.046(4)
C19 0.084(4) 0.071(4) 0.046(3) 0.008(3) 0.007(3) -0.008(3)
C20 0.078(4) 0.096(4) 0.044(3) 0.035(3) 0.002(3) 0.019(3)
C21 0.088(4) 0.069(3) 0.053(3) 0.036(3) 0.028(3) 0.013(3)
C22 0.065(3) 0.069(3) 0.051(3) 0.019(3) 0.019(2) 0.020(3)
C23 0.101(4) 0.054(3) 0.044(3) 0.014(2) 0.021(3) 0.026(3)
C24 0.055(3) 0.047(3) 0.132(6) 0.006(4) 0.008(4) 0.008(3)
C25 0.082(4) 0.071(4) 0.083(4) 0.043(3) -0.005(4) -0.023(3)
C26 0.039(3) 0.082(4) 0.092(5) -0.003(4) 0.015(3) -0.002(3)
C27 0.069(4) 0.066(4) 0.090(5) 0.031(4) -0.028(4) 0.000(3)
C28 0.087(5) 0.090(5) 0.050(4) -0.002(3) 0.013(3) -0.018(4)

loop_
_atom_type_symbol
_atom_type_description
_atom_type_scat_dispersion_real
_atom_type_scat_dispersion_imag
_atom_type_scat_source
C C 0.0033 0.0016 'International Tables Vol C Tables 4.2.6.8 and 6.1.1.4'
H H 0.0000 0.0000 'International Tables Vol C Tables 4.2.6.8 and 6.1.1.4'
Y Y -2.7962 3.5667 'International Tables Vol C Tables 4.2.6.8 and 6.1.1.4'
O O 0.0106 0.0060 'International Tables Vol C Tables 4.2.6.8 and 6.1.1.4'

loop_
_geom_angle_atom_site_label_1
_geom_angle_atom_site_label_2
_geom_angle_atom_site_label_3
_geom_angle
O1 Y1 C28 82.8(2)
O1 Y1 C18 125.88(18)
C28 Y1 C18 94.1(3)
O1 Y1 C16 85.61(18)
C28 Y1 C16 117.3(2)
C18 Y1 C16 48.27(18)
O1 Y1 C24 111.8(2)
C28 Y1 C24 29.02(18)
C18 Y1 C24 78.2(2)
C16 Y1 C24 118.8(2)
O1 Y1 C25 119.51(16)
C28 Y1 C25 47.98(19)
C18 Y1 C25 94.8(2)
C16 Y1 C25 142.4(2)
C24 Y1 C25 28.92(17)
O1 Y1 C17 114.7(2)
C28 Y1 C17 122.0(3)
C18 Y1 C17 29.78(19)
C16 Y1 C17 29.27(17)
C24 Y1 C17 107.8(2)
C25 Y1 C17 120.4(3)
O1 Y1 C27 71.96(15)
C28 Y1 C27 29.45(17)
C18 Y1 C27 122.9(3)
C16 Y1 C27 140.0(3)
C24 Y1 C27 47.82(17)
C25 Y1 C27 47.70(17)
C17 Y1 C27 151.5(3)
O1 Y1 C21 114.79(13)
C28 Y1 C21 120.71(18)
C18 Y1 C21 112.9(2)
C16 Y1 C21 120.0(2)
C24 Y1 C21 105.0(2)
C25 Y1 C21 76.8(2)
C17 Y1 C21 101.85(19)
C27 Y1 C21 99.6(2)
O1 Y1 C20 121.53(14)
C28 Y1 C20 145.3(2)
C18 Y1 C20 90.2(3)
C16 Y1 C20 90.8(2)
C24 Y1 C20 120.5(3)
C25 Y1 C20 97.37(19)
C17 Y1 C20 73.04(19)
C27 Y1 C20 129.1(2)
C21 Y1 C20 29.65(14)
O1 Y1 C22 85.35(13)
C28 Y1 C22 117.9(2)
C18 Y1 C22 139.1(3)
C16 Y1 C22 122.19(19)
C24 Y1 C22 117.5(2)
C25 Y1 C22 89.5(2)
C17 Y1 C22 118.34(19)
C27 Y1 C22 89.3(2)
C21 Y1 C22 29.49(13)
C20 Y1 C22 48.92(15)
O1 Y1 C15 78.26(16)
C28 Y1 C15 88.2(2)
C18 Y1 C15 47.62(19)
C16 Y1 C15 29.20(18)
C24 Y1 C15 95.0(3)
C25 Y1 C15 123.3(3)
C17 Y1 C15 48.1(2)
C27 Y1 C15 111.8(3)
C21 Y1 C15 148.5(2)
C20 Y1 C15 118.9(2)
C22 Y1 C15 147.2(2)
C1 O1 Y1 170.3(3)
O1 C1 C2 120.5(4)
O1 C1 C8 120.6(4)
C2 C1 C8 118.8(3)
C3 C2 C7 118.8(4)
C3 C2 C1 120.5(4)
C7 C2 C1 120.5(4)
C4 C3 C2 120.7(4)
C4 C3 H3 119.6
C2 C3 H3 119.6
C3 C4 C5 120.1(4)
C3 C4 H4 120.0
C5 C4 H4 120.0
C6 C5 C4 119.9(4)
C6 C5 H5 120.1
C4 C5 H5 120.1
C5 C6 C7 120.8(4)
C5 C6 H6 119.6
C7 C6 H6 119.6
C6 C7 C2 119.7(4)
C6 C7 H7 120.2
C2 C7 H7 120.2
C13 C8 C9 118.5(4)
C13 C8 C1 121.1(4)
C9 C8 C1 120.3(4)
C10 C9 C8 120.5(4)
C10 C9 H9 119.8
C8 C9 H9 119.8
C11 C10 C9 120.6(5)
C11 C10 H10 119.7
C9 C10 H10 119.7
C12 C11 C10 118.9(4)
C12 C11 H11 120.6
C10 C11 H11 120.6
C11 C12 C13 121.1(5)
C11 C12 H12 119.5
C13 C12 H12 119.5
C8 C13 C12 120.4(4)
C8 C13 H13 119.8
C12 C13 H13 119.8
C15 C14 C18 108.4(7)
C15 C14 Y1 75.1(3)
C18 C14 Y1 73.4(4)
C15 C14 H14 125.8
C18 C14 H14 125.8
Y1 C14 H14 117.6
C14 C15 C16 108.7(7)
C14 C15 Y1 76.7(4)
C16 C15 Y1 74.1(3)
C14 C15 H15 125.6
C16 C15 H15 125.6
Y1 C15 H15 115.6
C17 C16 C15 108.3(6)
C17 C16 Y1 75.6(3)
C15 C16 Y1 76.7(3)
C17 C16 H16 125.8
C15 C16 H16 125.8
Y1 C16 H16 114.2
C16 C17 C18 106.5(6)
C16 C17 Y1 75.1(3)
C18 C17 Y1 74.8(3)
C16 C17 H17 126.7
C18 C17 H17 126.7
Y1 C17 H17 115.7
C14 C18 C17 108.0(6)
C14 C18 Y1 77.6(3)
C17 C18 Y1 75.4(3)
C14 C18 H18 126.0
C17 C18 H18 126.0
Y1 C18 H18 113.4
C23 C19 C20 107.8(5)
C23 C19 Y1 75.3(3)
C20 C19 Y1 73.8(3)
C23 C19 H19 126.1
C20 C19 H19 126.1
Y1 C19 H19 116.9
C21 C20 C19 107.2(5)
C21 C20 Y1 75.1(3)
C19 C20 Y1 76.5(3)
C21 C20 H20 126.4
C19 C20 H20 126.4
Y1 C20 H20 114.4
C22 C21 C20 108.5(5)
C22 C21 Y1 75.5(3)
C20 C21 Y1 75.2(3)
C22 C21 H21 125.7
C20 C21 H21 125.7
Y1 C21 H21 115.6
C23 C22 C21 108.0(5)
C23 C22 Y1 76.6(3)
C21 C22 Y1 75.0(3)
C23 C22 H22 126.0
C21 C22 H22 126.0
Y1 C22 H22 114.7
C22 C23 C19 108.4(5)
C22 C23 Y1 74.2(3)
C19 C23 Y1 75.5(3)
C22 C23 H23 125.8
C19 C23 H23 125.8
Y1 C23 H23 116.6
C25 C24 C28 108.7(6)
C25 C24 Y1 75.7(3)
C28 C24 Y1 75.4(3)
C25 C24 H24 125.6
C28 C24 H24 125.6
Y1 C24 H24 115.4
C24 C25 C26 108.3(6)
C24 C25 Y1 75.4(3)
C26 C25 Y1 76.6(3)
C24 C25 H25 125.8
C26 C25 H25 125.8
Y1 C25 H25 114.5
C27 C26 C25 106.9(6)
C27 C26 Y1 74.5(3)
C25 C26 Y1 74.2(3)
C27 C26 H26 126.5
C25 C26 H26 126.5
Y1 C26 H26 117.0
C26 C27 C28 109.0(6)
C26 C27 Y1 76.8(3)
C28 C27 Y1 74.9(3)
C26 C27 H27 125.5
C28 C27 H27 125.5
Y1 C27 H27 114.9
C24 C28 C27 107.0(6)
C24 C28 Y1 75.6(3)
C27 C28 Y1 75.6(3)
C24 C28 H28 126.5
C27 C28 H28 126.5
Y1 C28 H28 114.7

loop_
_geom_bond_atom_site_label_1
_geom_bond_atom_site_label_2
_geom_bond_distance
Y1 O1 2.342(3)
Y1 C28 2.680(5)
Y1 C18 2.680(5)
Y1 C16 2.682(5)
Y1 C24 2.682(5)
Y1 C25 2.686(5)
Y1 C17 2.688(5)
Y1 C27 2.688(5)
Y1 C21 2.700(5)
Y1 C20 2.701(5)
Y1 C22 2.705(4)
Y1 C15 2.713(5)
O1 C1 1.222(4)
C1 C2 1.473(5)
C1 C8 1.486(5)
C2 C3 1.385(5)
C2 C7 1.388(5)
C3 C4 1.362(6)
C3 H3 0.9300
C4 C5 1.382(6)
C4 H4 0.9300
C5 C6 1.356(6)
C5 H5 0.9300
C6 C7 1.381(6)
C6 H6 0.9300
C7 H7 0.9300
C8 C13 1.362(5)
C8 C9 1.372(6)
C9 C10 1.368(6)
C9 H9 0.9300
C10 C11 1.364(6)
C10 H10 0.9300
C11 C12 1.350(6)
C11 H11 0.9300
C12 C13 1.371(6)
C12 H12 0.9300
C13 H13 0.9300
C14 C15 1.327(8)
C14 C18 1.357(9)
C14 H14 0.9300
C15 C16 1.360(8)
C15 H15 0.9300
C16 C17 1.357(8)
C16 H16 0.9300
C17 C18 1.379(9)
C17 H17 0.9300
C18 H18 0.9300
C19 C23 1.378(7)
C19 C20 1.394(7)
C19 H19 0.9300
C20 C21 1.382(7)
C20 H20 0.9300
C21 C22 1.375(6)
C21 H21 0.9300
C22 C23 1.374(6)
C22 H22 0.9300
C23 H23 0.9300
C24 C25 1.341(8)
C24 C28 1.344(8)
C24 H24 0.9300
C25 C26 1.366(8)
C25 H25 0.9300
C26 C27 1.339(8)
C26 H26 0.9300
C27 C28 1.364(8)
C27 H27 0.9300
C28 H28 0.9300
